data_7157884
loop_
_publ_author_name
'Chang, Meng-Yang'
'Tsai, Min-Chen'

_publ_section_title
;
 Synthesis of benzofused cyclobutaoxepanones <i>via</i> intramolecular
 annulation of <i>o</i>-cinnamyl chalcones.
;
_journal_issue 10
_journal_name_full 'Organic &amp; biomolecular chemistry'
_journal_page_first 2254
_journal_page_last 2268
_journal_paper_doi 10.1039/d1ob00058f
_journal_volume 19
_journal_year 2021
_chemical_formula_sum 'C26 H24 O4'
_chemical_formula_weight 400.45
_space_group_crystal_system monoclinic
_space_group_IT_number 14
_space_group_name_Hall '-P 2ybc'
_space_group_name_H-M_alt 'P 1 21/c 1'
_atom_sites_solution_hydrogens geom
_audit_creation_method SHELXL-2014/6
_audit_update_record
;
2019-07-25 deposited with the CCDC.	2021-02-12 downloaded from the CCDC.
;
_cell_angle_alpha 90
_cell_angle_beta 93.763(6)
_cell_angle_gamma 90
_cell_formula_units_Z 4
_cell_length_a 17.962(3)
_cell_length_b 10.2398(15)
_cell_length_c 11.0654(16)
_cell_measurement_reflns_used 6958
_cell_measurement_temperature 100(2)
_cell_measurement_theta_max 26.1119
_cell_measurement_theta_min 2.2726
_cell_volume 2030.8(5)
_computing_cell_refinement 'SAINT V8.34A (Bruker AXS Inc., 2013)'
_computing_data_collection 'APEX2 (Bruker AXS, 2010)'
_computing_data_reduction 'SAINT V8.34A (Bruker AXS Inc., 2013)'
_computing_molecular_graphics 'SHELXTL (Sheldrick, 2008)'
_computing_publication_material SHELXTL
_computing_structure_refinement 'SHELXL-2014/6 (Sheldrick, 2014)'
_diffrn_ambient_temperature 100(2)
_diffrn_detector_area_resol_mean 8.3333
_diffrn_measured_fraction_theta_full 0.999
_diffrn_measured_fraction_theta_max 0.986
_diffrn_measurement_device_type 'Bruker APEX-II CCD'
_diffrn_measurement_method '\f and \w scans'
_diffrn_radiation_type MoK\a
_diffrn_radiation_wavelength 0.71073
_diffrn_reflns_av_R_equivalents 0.0777
_diffrn_reflns_av_unetI/netI 0.0488
_diffrn_reflns_Laue_measured_fraction_full 0.999
_diffrn_reflns_Laue_measured_fraction_max 0.986
_diffrn_reflns_limit_h_max 22
_diffrn_reflns_limit_h_min -22
_diffrn_reflns_limit_k_max 12
_diffrn_reflns_limit_k_min -12
_diffrn_reflns_limit_l_max 13
_diffrn_reflns_limit_l_min -13
_diffrn_reflns_number 28293
_diffrn_reflns_point_group_measured_fraction_full 0.999
_diffrn_reflns_point_group_measured_fraction_max 0.986
_diffrn_reflns_theta_full 25.242
_diffrn_reflns_theta_max 26.665
_diffrn_reflns_theta_min 2.273
_exptl_absorpt_coefficient_mu 0.087
_exptl_absorpt_correction_T_max 0.7454
_exptl_absorpt_correction_T_min 0.4629
_exptl_absorpt_correction_type multi-scan
_exptl_absorpt_process_details 'SADABS V2014/4 (Bruker AXS Inc.)'
_exptl_crystal_colour colorless
_exptl_crystal_density_diffrn 1.310
_exptl_crystal_density_meas ?
_exptl_crystal_density_method 'not measured'
_exptl_crystal_description lump
_exptl_crystal_F_000 848
_exptl_crystal_size_max 0.27
_exptl_crystal_size_mid 0.25
_exptl_crystal_size_min 0.25
_refine_diff_density_max 0.694
_refine_diff_density_min -0.430
_refine_diff_density_rms 0.094
_refine_ls_extinction_method none
_refine_ls_goodness_of_fit_ref 1.082
_refine_ls_hydrogen_treatment constr
_refine_ls_matrix_type full
_refine_ls_number_parameters 273
_refine_ls_number_reflns 4214
_refine_ls_number_restraints 0
_refine_ls_restrained_S_all 1.082
_refine_ls_R_factor_all 0.0878
_refine_ls_R_factor_gt 0.0733
_refine_ls_shift/su_max 0.000
_refine_ls_shift/su_mean 0.000
_refine_ls_structure_factor_coef Fsqd
_refine_ls_weighting_details 'w=1/[\s^2^(Fo^2^)+(0.1235P)^2^+2.8622P] where P=(Fo^2^+2Fc^2^)/3'
_refine_ls_weighting_scheme calc
_refine_ls_wR_factor_gt 0.2118
_refine_ls_wR_factor_ref 0.2262
_reflns_Friedel_coverage 0.000
_reflns_number_gt 3368
_reflns_number_total 4214
_reflns_threshold_expression 'I > 2\s(I)'
_cod_data_source_file d1ob00058f2.cif
_cod_data_source_block 190424LT
_cod_depositor_comments
;
The following automatic conversions were performed:

data item '_exptl_crystal_density_meas' value 'not measured' was
changed to '?' -- the value is perceived as not measured.

Automatic conversion script
Id: cif_fix_values 7556 2019-12-06 15:28:31Z antanas 

 Adding full bibliography for 7157884--7157887.cif.
;
_cod_original_sg_symbol_H-M 'P 21/c'
_cod_database_code 7157884
_shelx_space_group_comment
;
The symmetry employed for this shelxl refinement is uniquely defined
by the following loop, which should always be used as a source of
symmetry information in preference to the above space-group names.
They are only intended as comments.
;
_shelxl_version_number 2014/6

loop_
_space_group_symop_operation_xyz
'x, y, z'
'-x, y+1/2, -z+1/2'
'-x, -y, -z'
'x, -y-1/2, z-1/2'

loop_
_atom_site_label
_atom_site_type_symbol
_atom_site_fract_x
_atom_site_fract_y
_atom_site_fract_z
_atom_site_U_iso_or_equiv
_atom_site_adp_type
_atom_site_occupancy
_atom_site_site_symmetry_order
_atom_site_calc_flag
_atom_site_refinement_flags_posn
_atom_site_refinement_flags_adp
_atom_site_refinement_flags_occupancy
_atom_site_disorder_assembly
_atom_site_disorder_group
O1 O 0.56708(11) 0.9836(2) 0.25810(19) 0.0304(5) Uani 1 1 d . . . . .
O2 O 0.55073(12) 0.8674(2) 0.05378(19) 0.0345(6) Uani 1 1 d . . . . .
O3 O 1.01743(10) 0.54586(17) 0.25487(15) 0.0179(4) Uani 1 1 d . . . . .
O4 O 0.92827(10) 0.70993(19) -0.06714(16) 0.0209(4) Uani 1 1 d . . . . .
C1 C 1.17766(15) 0.7194(3) 0.1570(2) 0.0209(6) Uani 1 1 d . . . . .
H1 H 1.2290 0.7270 0.1825 0.025 Uiso 1 1 calc R U . . .
C2 C 1.13159(15) 0.6392(2) 0.2198(2) 0.0183(5) Uani 1 1 d . . . . .
H10 H 1.1519 0.5907 0.2873 0.022 Uiso 1 1 calc R U . . .
C3 C 1.05599(14) 0.6288(2) 0.1851(2) 0.0158(5) Uani 1 1 d . . . . .
C4 C 1.02608(14) 0.6997(2) 0.0848(2) 0.0142(5) Uani 1 1 d . . . . .
C5 C 0.94522(14) 0.7052(2) 0.0404(2) 0.0150(5) Uani 1 1 d . . . . .
C6 C 0.88891(14) 0.7130(2) 0.1351(2) 0.0146(5) Uani 1 1 d . . . . .
H22 H 0.8957 0.7918 0.1881 0.018 Uiso 1 1 calc R U . . .
C7 C 0.80751(14) 0.6946(2) 0.0842(2) 0.0153(5) Uani 1 1 d . . . . .
H8 H 0.8040 0.6990 -0.0063 0.018 Uiso 1 1 calc R U . . .
C8 C 0.74765(14) 0.7760(2) 0.1357(2) 0.0156(5) Uani 1 1 d . . . . .
C9 C 0.67780(15) 0.7801(3) 0.0715(2) 0.0212(6) Uani 1 1 d . . . . .
H7 H 0.6705 0.7331 -0.0024 0.025 Uiso 1 1 calc R U . . .
C10 C 0.61899(15) 0.8515(3) 0.1134(2) 0.0237(6) Uani 1 1 d . . . . .
C11 C 0.62895(15) 0.9190(3) 0.2236(2) 0.0210(6) Uani 1 1 d . . . . .
C12 C 0.57398(19) 1.0508(3) 0.3701(3) 0.0327(7) Uani 1 1 d . . . . .
H2 H 0.5890 0.9893 0.4350 0.049 Uiso 1 1 calc R U . . .
H25 H 0.5259 1.0901 0.3864 0.049 Uiso 1 1 calc R U . . .
H3 H 0.6118 1.1195 0.3664 0.049 Uiso 1 1 calc R U . . .
C13 C 0.53867(16) 0.8106(3) -0.0628(3) 0.0298(7) Uani 1 1 d . . . . .
H6 H 0.5812 0.8301 -0.1110 0.045 Uiso 1 1 calc R U . . .
H5 H 0.4930 0.8466 -0.1032 0.045 Uiso 1 1 calc R U . . .
H4 H 0.5335 0.7157 -0.0547 0.045 Uiso 1 1 calc R U . . .
C14 C 0.88427(14) 0.5836(2) 0.2085(2) 0.0150(5) Uani 1 1 d . . . . .
H15 H 0.8728 0.6006 0.2943 0.018 Uiso 1 1 calc R U . . .
C15 C 0.94894(14) 0.4914(2) 0.2012(2) 0.0171(5) Uani 1 1 d . . . . .
H14 H 0.9378 0.4090 0.2433 0.021 Uiso 1 1 calc R U . . .
H13 H 0.9554 0.4703 0.1152 0.021 Uiso 1 1 calc R U . . .
C16 C 1.07446(15) 0.7777(3) 0.0206(2) 0.0195(6) Uani 1 1 d . . . . .
H12 H 1.0553 0.8235 -0.0494 0.023 Uiso 1 1 calc R U . . .
C17 C 1.14870(15) 0.7891(3) 0.0567(2) 0.0211(6) Uani 1 1 d . . . . .
H11 H 1.1802 0.8442 0.0134 0.025 Uiso 1 1 calc R U . . .
C18 C 0.81331(14) 0.5474(2) 0.1292(2) 0.0167(5) Uani 1 1 d . . . . .
H16 H 0.8283 0.4920 0.0605 0.020 Uiso 1 1 calc R U . . .
C19 C 0.74781(15) 0.4846(3) 0.1827(3) 0.0224(6) Uani 1 1 d . . . . .
C20 C 0.70644(17) 0.3924(3) 0.1131(3) 0.0319(7) Uani 1 1 d . . . . .
H21 H 0.7221 0.3681 0.0359 0.038 Uiso 1 1 calc R U . . .
C21 C 0.64319(19) 0.3364(4) 0.1552(4) 0.0446(9) Uani 1 1 d . . . . .
H17 H 0.6152 0.2753 0.1061 0.053 Uiso 1 1 calc R U . . .
C22 C 0.62062(18) 0.3682(3) 0.2671(4) 0.0488(11) Uani 1 1 d . . . . .
H18 H 0.5763 0.3311 0.2947 0.059 Uiso 1 1 calc R U . . .
C23 C 0.6625(2) 0.4550(3) 0.3405(4) 0.0429(9) Uani 1 1 d . . . . .
H19 H 0.6483 0.4745 0.4196 0.052 Uiso 1 1 calc R U . . .
C24 C 0.72558(18) 0.5132(3) 0.2968(3) 0.0311(7) Uani 1 1 d . . . . .
H20 H 0.7537 0.5736 0.3464 0.037 Uiso 1 1 calc R U . . .
C25 C 0.75687(14) 0.8454(2) 0.2432(2) 0.0161(5) Uani 1 1 d . . . . .
H23 H 0.8038 0.8447 0.2881 0.019 Uiso 1 1 calc R U . . .
C26 C 0.69754(15) 0.9165(3) 0.2862(2) 0.0199(6) Uani 1 1 d . . . . .
H24 H 0.7048 0.9638 0.3599 0.024 Uiso 1 1 calc R U . . .

loop_
_atom_site_aniso_label
_atom_site_aniso_U_11
_atom_site_aniso_U_22
_atom_site_aniso_U_33
_atom_site_aniso_U_23
_atom_site_aniso_U_13
_atom_site_aniso_U_12
O1 0.0258(11) 0.0373(12) 0.0283(11) -0.0011(9) 0.0038(8) 0.0141(9)
O2 0.0212(11) 0.0475(14) 0.0337(12) -0.0030(10) -0.0057(9) 0.0084(10)
O3 0.0195(9) 0.0175(9) 0.0162(9) 0.0045(7) -0.0027(7) -0.0007(7)
O4 0.0235(10) 0.0265(10) 0.0122(9) 0.0022(7) -0.0015(7) -0.0010(8)
C1 0.0171(12) 0.0236(14) 0.0218(13) -0.0062(10) -0.0008(10) 0.0001(10)
C2 0.0229(13) 0.0164(13) 0.0152(12) -0.0024(9) -0.0020(10) 0.0027(10)
C3 0.0228(13) 0.0133(12) 0.0115(11) -0.0021(9) 0.0011(9) 0.0000(9)
C4 0.0201(13) 0.0115(11) 0.0109(11) -0.0030(9) 0.0003(9) -0.0002(9)
C5 0.0232(13) 0.0064(11) 0.0153(12) -0.0007(8) 0.0000(10) -0.0009(9)
C6 0.0194(12) 0.0103(11) 0.0139(12) 0.0005(9) -0.0018(9) 0.0007(9)
C7 0.0182(12) 0.0141(12) 0.0135(12) -0.0014(9) -0.0004(9) 0.0008(9)
C8 0.0187(12) 0.0138(12) 0.0142(12) 0.0034(9) -0.0002(9) 0.0003(9)
C9 0.0222(13) 0.0227(14) 0.0182(13) -0.0013(10) -0.0021(10) 0.0008(11)
C10 0.0191(13) 0.0286(15) 0.0230(14) 0.0021(11) -0.0018(11) 0.0029(11)
C11 0.0222(14) 0.0226(14) 0.0189(13) 0.0038(10) 0.0060(10) 0.0067(11)
C12 0.0356(17) 0.0302(16) 0.0335(17) -0.0033(13) 0.0106(13) 0.0103(13)
C13 0.0245(15) 0.0286(15) 0.0348(17) 0.0042(12) -0.0096(12) -0.0042(12)
C14 0.0206(12) 0.0132(12) 0.0114(11) 0.0000(9) 0.0015(9) 0.0002(9)
C15 0.0194(13) 0.0134(12) 0.0182(12) 0.0012(9) -0.0012(10) -0.0009(9)
C16 0.0249(14) 0.0198(13) 0.0138(12) -0.0002(10) 0.0018(10) -0.0006(10)
C17 0.0223(13) 0.0216(14) 0.0196(13) -0.0018(10) 0.0022(10) -0.0035(10)
C18 0.0191(12) 0.0133(12) 0.0178(12) -0.0016(9) 0.0017(9) -0.0010(9)
C19 0.0186(13) 0.0149(12) 0.0338(15) 0.0070(11) 0.0018(11) 0.0012(10)
C20 0.0241(15) 0.0269(15) 0.0433(18) 0.0077(13) -0.0077(13) -0.0069(12)
C21 0.0255(16) 0.042(2) 0.064(2) 0.0203(18) -0.0076(16) -0.0123(15)
C22 0.0192(16) 0.0337(19) 0.094(3) 0.031(2) 0.0099(17) -0.0001(13)
C23 0.042(2) 0.0240(16) 0.067(2) 0.0176(16) 0.0334(18) 0.0151(14)
C24 0.0345(17) 0.0132(13) 0.0477(19) 0.0062(12) 0.0172(14) 0.0048(11)
C25 0.0204(12) 0.0133(11) 0.0141(11) 0.0013(9) -0.0020(9) 0.0009(9)
C26 0.0268(14) 0.0155(12) 0.0174(12) 0.0004(9) 0.0018(10) 0.0035(10)

loop_
_atom_type_symbol
_atom_type_description
_atom_type_scat_dispersion_real
_atom_type_scat_dispersion_imag
_atom_type_scat_source
C C 0.0033 0.0016 'International Tables Vol C Tables 4.2.6.8 and 6.1.1.4'
H H 0.0000 0.0000 'International Tables Vol C Tables 4.2.6.8 and 6.1.1.4'
O O 0.0106 0.0060 'International Tables Vol C Tables 4.2.6.8 and 6.1.1.4'

loop_
_geom_angle_atom_site_label_1
_geom_angle_atom_site_label_2
_geom_angle_atom_site_label_3
_geom_angle
_geom_angle_site_symmetry_1
_geom_angle_site_symmetry_3
_geom_angle_publ_flag
C11 O1 C12 116.9(2) . . ?
C10 O2 C13 118.0(2) . . ?
C3 O3 C15 117.24(18) . . ?
C2 C1 C17 120.0(2) . . ?
C2 C1 H1 120.0 . . ?
C17 C1 H1 120.0 . . ?
C1 C2 C3 120.8(2) . . ?
C1 C2 H10 119.6 . . ?
C3 C2 H10 119.6 . . ?
O3 C3 C2 114.5(2) . . ?
O3 C3 C4 125.9(2) . . ?
C2 C3 C4 119.6(2) . . ?
C3 C4 C16 118.4(2) . . ?
C3 C4 C5 126.1(2) . . ?
C16 C4 C5 115.4(2) . . ?
O4 C5 C4 119.9(2) . . ?
O4 C5 C6 123.0(2) . . ?
C4 C5 C6 116.9(2) . . ?
C5 C6 C7 113.8(2) . . ?
C5 C6 C14 112.3(2) . . ?
C7 C6 C14 90.27(18) . . ?
C5 C6 H22 112.9 . . ?
C7 C6 H22 112.9 . . ?
C14 C6 H22 112.9 . . ?
C8 C7 C6 118.6(2) . . ?
C8 C7 C18 116.2(2) . . ?
C6 C7 C18 87.73(18) . . ?
C8 C7 H8 110.8 . . ?
C6 C7 H8 110.8 . . ?
C18 C7 H8 110.8 . . ?
C25 C8 C9 118.2(2) . . ?
C25 C8 C7 124.2(2) . . ?
C9 C8 C7 117.6(2) . . ?
C10 C9 C8 121.5(2) . . ?
C10 C9 H7 119.3 . . ?
C8 C9 H7 119.3 . . ?
O2 C10 C9 125.5(3) . . ?
O2 C10 C11 114.9(2) . . ?
C9 C10 C11 119.5(2) . . ?
O1 C11 C26 125.9(2) . . ?
O1 C11 C10 114.9(2) . . ?
C26 C11 C10 119.2(2) . . ?
O1 C12 H2 109.5 . . ?
O1 C12 H25 109.5 . . ?
H2 C12 H25 109.5 . . ?
O1 C12 H3 109.5 . . ?
H2 C12 H3 109.5 . . ?
H25 C12 H3 109.5 . . ?
O2 C13 H6 109.5 . . ?
O2 C13 H5 109.5 . . ?
H6 C13 H5 109.5 . . ?
O2 C13 H4 109.5 . . ?
H6 C13 H4 109.5 . . ?
H5 C13 H4 109.5 . . ?
C15 C14 C18 115.5(2) . . ?
C15 C14 C6 116.0(2) . . ?
C18 C14 C6 88.76(18) . . ?
C15 C14 H15 111.6 . . ?
C18 C14 H15 111.6 . . ?
C6 C14 H15 111.6 . . ?
O3 C15 C14 112.1(2) . . ?
O3 C15 H14 109.2 . . ?
C14 C15 H14 109.2 . . ?
O3 C15 H13 109.2 . . ?
C14 C15 H13 109.2 . . ?
H14 C15 H13 107.9 . . ?
C17 C16 C4 121.5(2) . . ?
C17 C16 H12 119.3 . . ?
C4 C16 H12 119.3 . . ?
C16 C17 C1 119.6(3) . . ?
C16 C17 H11 120.2 . . ?
C1 C17 H11 120.2 . . ?
C19 C18 C14 121.3(2) . . ?
C19 C18 C7 119.6(2) . . ?
C14 C18 C7 89.13(18) . . ?
C19 C18 H16 108.4 . . ?
C14 C18 H16 108.4 . . ?
C7 C18 H16 108.4 . . ?
C24 C19 C20 118.1(3) . . ?
C24 C19 C18 123.5(3) . . ?
C20 C19 C18 118.3(3) . . ?
C21 C20 C19 120.9(3) . . ?
C21 C20 H21 119.6 . . ?
C19 C20 H21 119.6 . . ?
C22 C21 C20 120.4(4) . . ?
C22 C21 H17 119.8 . . ?
C20 C21 H17 119.8 . . ?
C21 C22 C23 120.0(3) . . ?
C21 C22 H18 120.0 . . ?
C23 C22 H18 120.0 . . ?
C22 C23 C24 119.5(3) . . ?
C22 C23 H19 120.3 . . ?
C24 C23 H19 120.3 . . ?
C19 C24 C23 121.1(3) . . ?
C19 C24 H20 119.5 . . ?
C23 C24 H20 119.5 . . ?
C8 C25 C26 120.5(2) . . ?
C8 C25 H23 119.7 . . ?
C26 C25 H23 119.7 . . ?
C11 C26 C25 121.1(2) . . ?
C11 C26 H24 119.5 . . ?
C25 C26 H24 119.5 . . ?

loop_
_geom_bond_atom_site_label_1
_geom_bond_atom_site_label_2
_geom_bond_distance
_geom_bond_site_symmetry_2
_geom_bond_publ_flag
O1 C11 1.369(3) . ?
O1 C12 1.415(4) . ?
O2 C10 1.363(3) . ?
O2 C13 1.419(4) . ?
O3 C3 1.366(3) . ?
O3 C15 1.443(3) . ?
O4 C5 1.210(3) . ?
C1 C2 1.385(4) . ?
C1 C17 1.391(4) . ?
C1 H1 0.9500 . ?
C2 C3 1.391(4) . ?
C2 H10 0.9500 . ?
C3 C4 1.404(3) . ?
C4 C16 1.407(4) . ?
C4 C5 1.503(3) . ?
C5 C6 1.505(3) . ?
C6 C7 1.543(3) . ?
C6 C14 1.559(3) . ?
C6 H22 1.0000 . ?
C7 C8 1.502(3) . ?
C7 C18 1.589(3) . ?
C7 H8 1.0000 . ?
C8 C25 1.387(3) . ?
C8 C9 1.401(4) . ?
C9 C10 1.389(4) . ?
C9 H7 0.9500 . ?
C10 C11 1.403(4) . ?
C11 C26 1.373(4) . ?
C12 H2 0.9800 . ?
C12 H25 0.9800 . ?
C12 H3 0.9800 . ?
C13 H6 0.9800 . ?
C13 H5 0.9800 . ?
C13 H4 0.9800 . ?
C14 C15 1.503(3) . ?
C14 C18 1.544(3) . ?
C14 H15 1.0000 . ?
C15 H14 0.9900 . ?
C15 H13 0.9900 . ?
C16 C17 1.372(4) . ?
C16 H12 0.9500 . ?
C17 H11 0.9500 . ?
C18 C19 1.497(4) . ?
C18 H16 1.0000 . ?
C19 C24 1.380(4) . ?
C19 C20 1.400(4) . ?
C20 C21 1.381(4) . ?
C20 H21 0.9500 . ?
C21 C22 1.368(6) . ?
C21 H17 0.9500 . ?
C22 C23 1.391(6) . ?
C22 H18 0.9500 . ?
C23 C24 1.394(4) . ?
C23 H19 0.9500 . ?
C24 H20 0.9500 . ?
C25 C26 1.400(4) . ?
C25 H23 0.9500 . ?
C26 H24 0.9500 . ?
